data_2108935
loop_
_publ_author_name
'Hasija, Avantika'
'Som, Shubham'
'Chopra, Deepak'

_publ_section_title
;
 Investigation of crystal structures, energetics and isostructurality in
 halogen-substituted phosphoramidates
;
_journal_issue 2
_journal_name_full 'Acta Crystallographica Section B'
_journal_page_first
;
;
_journal_paper_doi 10.1107/S2052520622000889
_journal_volume 78
_journal_year 2022
_chemical_formula_moiety 'C18 H15 Cl N O3 P'
_chemical_formula_sum 'C18 H15 Cl N O3 P'
_chemical_formula_weight 359.73
_space_group_crystal_system monoclinic
_space_group_IT_number 14
_space_group_name_Hall '-P 2yn'
_space_group_name_H-M_alt 'P 1 21/n 1'
_atom_sites_solution_hydrogens mixed
_atom_sites_solution_primary dual
_audit_creation_date 2021-05-28
_audit_creation_method
;
Olex2 1.3
(compiled 2020.11.12 svn.r5f609507 for OlexSys, GUI svn.r6272)
;
_cell_angle_alpha 90
_cell_angle_beta 110.184(6)
_cell_angle_gamma 90
_cell_formula_units_Z 4
_cell_length_a 9.6702(9)
_cell_length_b 18.1551(17)
_cell_length_c 10.1914(10)
_cell_measurement_reflns_used 4845
_cell_measurement_temperature 100(2)
_cell_measurement_theta_max 27.10
_cell_measurement_theta_min 2.24
_cell_volume 1679.4(3)
_computing_cell_refinement 'Bruker SAINT'
_computing_data_collection 'Bruker APEX2'
_computing_data_reduction 'Bruker SAINT'
_computing_molecular_graphics 'Olex2 1.3 (Dolomanov et al., 2009)'
_computing_publication_material 'Olex2 1.3 (Dolomanov et al., 2009)'
_computing_structure_refinement 'SHELXL 2018/3 (Sheldrick, 2015)'
_computing_structure_solution 'SIR2014 (Burla <i>et al.</i>, 2014)'
_diffrn_ambient_temperature 100.15
_diffrn_measured_fraction_theta_full 0.999
_diffrn_measured_fraction_theta_max 0.999
_diffrn_measurement_device_type 'Bruker APEX-II CCD'
_diffrn_measurement_method '\f and \w scans'
_diffrn_radiation_type MoK\a
_diffrn_radiation_wavelength 0.71073
_diffrn_reflns_av_R_equivalents 0.1100
_diffrn_reflns_av_unetI/netI 0.0588
_diffrn_reflns_Laue_measured_fraction_full 0.999
_diffrn_reflns_Laue_measured_fraction_max 0.999
_diffrn_reflns_limit_h_max 11
_diffrn_reflns_limit_h_min -11
_diffrn_reflns_limit_k_max 22
_diffrn_reflns_limit_k_min -21
_diffrn_reflns_limit_l_max 12
_diffrn_reflns_limit_l_min -12
_diffrn_reflns_number 26387
_diffrn_reflns_point_group_measured_fraction_full 0.999
_diffrn_reflns_point_group_measured_fraction_max 0.999
_diffrn_reflns_theta_full 25.242
_diffrn_reflns_theta_max 25.680
_diffrn_reflns_theta_min 2.244
_diffrn_standards_number 0
_exptl_absorpt_coefficient_mu 0.339
_exptl_absorpt_correction_T_max 0.7460
_exptl_absorpt_correction_T_min 0.5978
_exptl_absorpt_correction_type none
_exptl_absorpt_process_details
;
SADABS-2014/2 (Bruker,2014/2) was used for absorption correction.
wR2(int) was 0.1359 before and 0.0886 after correction.
The Ratio of minimum to maximum transmission is 0.8013.
The \l/2 correction factor is 0.00150.
;
_exptl_crystal_colour colourless
_exptl_crystal_density_diffrn 1.423
_exptl_crystal_description needle
_exptl_crystal_F_000 744
_exptl_crystal_size_max 0.332
_exptl_crystal_size_mid 0.091
_exptl_crystal_size_min 0.047
_refine_diff_density_max 0.580
_refine_diff_density_min -0.665
_refine_diff_density_rms 0.098
_refine_ls_extinction_method none
_refine_ls_goodness_of_fit_ref 1.045
_refine_ls_hydrogen_treatment mixed
_refine_ls_matrix_type full
_refine_ls_number_parameters 221
_refine_ls_number_reflns 3184
_refine_ls_number_restraints 0
_refine_ls_restrained_S_all 1.045
_refine_ls_R_factor_all 0.0748
_refine_ls_R_factor_gt 0.0588
_refine_ls_shift/su_max 0.000
_refine_ls_shift/su_mean 0.000
_refine_ls_structure_factor_coef Fsqd
_refine_ls_weighting_details 'w=1/[\s^2^(Fo^2^)+(0.1006P)^2^] where P=(Fo^2^+2Fc^2^)/3'
_refine_ls_weighting_scheme calc
_refine_ls_wR_factor_gt 0.1491
_refine_ls_wR_factor_ref 0.1593
_reflns_Friedel_coverage 0.000
_reflns_number_gt 2472
_reflns_number_total 3184
_reflns_threshold_expression 'I > 2\s(I)'
_cod_data_source_file aw5064sup1.cif
_cod_data_source_block 3Cl
_cod_database_code 2108935
_shelx_shelxl_version_number 2018/3
_shelx_space_group_comment
;
The symmetry employed for this shelxl refinement is uniquely defined
by the following loop, which should always be used as a source of
symmetry information in preference to the above space-group names.
They are only intended as comments.
;
_shelx_estimated_absorpt_t_max 0.984
_shelx_estimated_absorpt_t_min 0.896
_olex2_refinement_description
;
1. Fixed Uiso
 At 1.2 times of:
  All C(H) groups
2.a Aromatic/amide H refined with riding coordinates:
 C2(H2), C3(H3), C4(H4), C5(H5), C6(H6), C8(H8), C10(H10), C11(H11), C12(H12),
 C14(H14), C15(H15), C16(H16), C17(H17), C18(H18)
;
_olex2_submission_special_instructions 'No special instructions were received'

loop_
_space_group_symop_operation_xyz
'x, y, z'
'-x+1/2, y+1/2, -z+1/2'
'-x, -y, -z'
'x-1/2, -y-1/2, z-1/2'

loop_
_atom_site_label
_atom_site_type_symbol
_atom_site_fract_x
_atom_site_fract_y
_atom_site_fract_z
_atom_site_U_iso_or_equiv
_atom_site_adp_type
_atom_site_occupancy
_atom_site_site_symmetry_order
_atom_site_calc_flag
_atom_site_refinement_flags_posn
_atom_site_refinement_flags_adp
_atom_site_refinement_flags_occupancy
_atom_site_disorder_assembly
_atom_site_disorder_group
P1 P 0.53018(8) 0.02521(4) 0.29604(7) 0.0177(2) Uani 1 1 d . . . . .
Cl1 Cl 0.13092(8) -0.08945(4) -0.21446(7) 0.0274(2) Uani 1 1 d . . . . .
O1 O 0.4978(2) 0.07968(10) 0.16861(19) 0.0204(5) Uani 1 1 d . . . . .
O2 O 0.6062(2) -0.03555(10) 0.23255(19) 0.0200(5) Uani 1 1 d . . . . .
O3 O 0.6212(2) 0.05258(11) 0.43456(19) 0.0209(5) Uani 1 1 d . . . . .
N1 N 0.3733(3) -0.00560(14) 0.2982(3) 0.0209(6) Uani 1 1 d . . . . .
C1 C 0.4111(3) 0.14432(15) 0.1482(3) 0.0186(6) Uani 1 1 d . . . . .
C2 C 0.3578(3) 0.16844(16) 0.0122(3) 0.0226(7) Uani 1 1 d . . . . .
H2 H 0.377711 0.141924 -0.059650 0.027 Uiso 1 1 calc R U . . .
C3 C 0.2738(3) 0.23258(16) -0.0181(3) 0.0254(7) Uani 1 1 d . . . . .
H3 H 0.235168 0.249806 -0.111799 0.031 Uiso 1 1 calc R U . . .
C4 C 0.2464(3) 0.27116(17) 0.0861(3) 0.0266(7) Uani 1 1 d . . . . .
H4 H 0.189772 0.315144 0.065048 0.032 Uiso 1 1 calc R U . . .
C5 C 0.3023(3) 0.24529(16) 0.2230(3) 0.0274(7) Uani 1 1 d . . . . .
H5 H 0.283138 0.271831 0.295240 0.033 Uiso 1 1 calc R U . . .
C6 C 0.3855(3) 0.18135(16) 0.2553(3) 0.0230(7) Uani 1 1 d . . . . .
H6 H 0.423637 0.163628 0.348680 0.028 Uiso 1 1 calc R U . . .
C7 C 0.2542(3) -0.03780(15) 0.1902(3) 0.0190(6) Uani 1 1 d . . . . .
C8 C 0.2565(3) -0.04772(15) 0.0554(3) 0.0210(7) Uani 1 1 d . . . . .
H8 H 0.339937 -0.033955 0.032055 0.025 Uiso 1 1 calc R U . . .
C9 C 0.1326(3) -0.07840(16) -0.0440(3) 0.0213(7) Uani 1 1 d . . . . .
C10 C 0.0107(3) -0.10032(15) -0.0133(3) 0.0226(7) Uani 1 1 d . . . . .
H10 H -0.072307 -0.121305 -0.083234 0.027 Uiso 1 1 calc R U . . .
C11 C 0.0125(3) -0.09092(16) 0.1223(3) 0.0232(7) Uani 1 1 d . . . . .
H11 H -0.070064 -0.105987 0.145779 0.028 Uiso 1 1 calc R U . . .
C12 C 0.1327(3) -0.06000(16) 0.2234(3) 0.0221(7) Uani 1 1 d . . . . .
H12 H 0.132418 -0.053854 0.315914 0.027 Uiso 1 1 calc R U . . .
C13 C 0.6717(3) -0.09740(15) 0.3160(3) 0.0207(7) Uani 1 1 d . . . . .
C14 C 0.5821(4) -0.15642(16) 0.3199(3) 0.0263(7) Uani 1 1 d . . . . .
H14 H 0.478259 -0.153883 0.274792 0.032 Uiso 1 1 calc R U . . .
C15 C 0.6485(4) -0.21927(19) 0.3917(4) 0.0369(9) Uani 1 1 d . . . . .
H15 H 0.589869 -0.260386 0.396885 0.044 Uiso 1 1 calc R U . . .
C16 C 0.7991(4) -0.2222(2) 0.4554(4) 0.0411(9) Uani 1 1 d . . . . .
H16 H 0.843862 -0.265913 0.502261 0.049 Uiso 1 1 calc R U . . .
C17 C 0.8857(4) -0.1625(2) 0.4519(3) 0.0377(9) Uani 1 1 d . . . . .
H17 H 0.989463 -0.164785 0.497321 0.045 Uiso 1 1 calc R U . . .
C18 C 0.8205(3) -0.09859(18) 0.3814(3) 0.0273(7) Uani 1 1 d . . . . .
H18 H 0.878681 -0.056789 0.379111 0.033 Uiso 1 1 calc R U . . .
H1 H 0.369(3) -0.0107(18) 0.368(3) 0.016(9) Uiso 1 1 d . . . . .

loop_
_atom_site_aniso_label
_atom_site_aniso_U_11
_atom_site_aniso_U_22
_atom_site_aniso_U_33
_atom_site_aniso_U_23
_atom_site_aniso_U_13
_atom_site_aniso_U_12
P1 0.0212(4) 0.0122(4) 0.0178(4) -0.0003(3) 0.0041(3) -0.0010(3)
Cl1 0.0339(5) 0.0247(4) 0.0203(4) -0.0035(3) 0.0050(3) -0.0061(3)
O1 0.0266(12) 0.0124(10) 0.0215(10) 0.0025(8) 0.0074(9) 0.0018(8)
O2 0.0273(12) 0.0110(10) 0.0202(10) 0.0018(8) 0.0062(8) 0.0024(8)
O3 0.0259(12) 0.0126(10) 0.0217(10) -0.0004(8) 0.0048(8) -0.0031(8)
N1 0.0259(15) 0.0221(14) 0.0144(13) -0.0014(11) 0.0066(11) -0.0023(11)
C1 0.0174(15) 0.0123(14) 0.0238(15) -0.0023(11) 0.0042(12) -0.0026(11)
C2 0.0278(17) 0.0168(15) 0.0223(15) -0.0006(12) 0.0074(12) -0.0042(13)
C3 0.0283(17) 0.0202(16) 0.0244(15) 0.0062(13) 0.0048(13) -0.0025(13)
C4 0.0291(18) 0.0150(16) 0.0312(17) 0.0020(12) 0.0048(14) 0.0002(13)
C5 0.0327(19) 0.0192(16) 0.0288(17) -0.0034(13) 0.0086(14) 0.0033(14)
C6 0.0298(17) 0.0149(15) 0.0214(15) 0.0022(12) 0.0051(12) 0.0033(12)
C7 0.0210(16) 0.0094(14) 0.0225(14) 0.0027(11) 0.0023(12) 0.0002(11)
C8 0.0266(17) 0.0126(15) 0.0223(15) 0.0012(11) 0.0066(12) -0.0021(12)
C9 0.0273(17) 0.0123(14) 0.0220(15) 0.0007(11) 0.0056(12) 0.0028(12)
C10 0.0208(16) 0.0137(15) 0.0282(16) -0.0016(12) 0.0019(12) -0.0023(12)
C11 0.0213(17) 0.0185(16) 0.0283(16) 0.0018(12) 0.0067(13) -0.0023(12)
C12 0.0258(17) 0.0161(15) 0.0232(15) 0.0013(12) 0.0068(12) 0.0025(12)
C13 0.0291(17) 0.0143(15) 0.0176(14) 0.0008(11) 0.0066(12) 0.0037(12)
C14 0.0345(19) 0.0145(16) 0.0330(17) 0.0004(13) 0.0156(14) -0.0002(13)
C15 0.057(2) 0.0188(18) 0.043(2) 0.0060(14) 0.0275(18) 0.0077(16)
C16 0.065(3) 0.028(2) 0.0353(19) 0.0107(15) 0.0229(18) 0.0218(19)
C17 0.039(2) 0.040(2) 0.0301(18) 0.0010(15) 0.0078(15) 0.0183(17)
C18 0.0314(18) 0.0251(18) 0.0242(16) -0.0032(13) 0.0084(13) 0.0018(14)

loop_
_atom_type_symbol
_atom_type_description
_atom_type_scat_dispersion_real
_atom_type_scat_dispersion_imag
_atom_type_scat_source
C C 0.0033 0.0016 'International Tables Vol C Tables 4.2.6.8 and 6.1.1.4'
H H 0.0000 0.0000 'International Tables Vol C Tables 4.2.6.8 and 6.1.1.4'
Cl Cl 0.1484 0.1585 'International Tables Vol C Tables 4.2.6.8 and 6.1.1.4'
N N 0.0061 0.0033 'International Tables Vol C Tables 4.2.6.8 and 6.1.1.4'
O O 0.0106 0.0060 'International Tables Vol C Tables 4.2.6.8 and 6.1.1.4'
P P 0.1023 0.0942 'International Tables Vol C Tables 4.2.6.8 and 6.1.1.4'

loop_
_geom_angle_atom_site_label_1
_geom_angle_atom_site_label_2
_geom_angle_atom_site_label_3
_geom_angle
_geom_angle_site_symmetry_1
_geom_angle_site_symmetry_3
_geom_angle_publ_flag
O1 P1 O2 95.09(10) . . ?
O1 P1 N1 107.85(12) . . ?
O2 P1 N1 109.47(12) . . ?
O3 P1 O1 117.56(11) . . ?
O3 P1 O2 114.84(11) . . ?
O3 P1 N1 110.86(13) . . ?
C1 O1 P1 125.49(18) . . ?
C13 O2 P1 118.75(17) . . ?
P1 N1 H1 115(2) . . ?
C7 N1 P1 130.1(2) . . ?
C7 N1 H1 114(3) . . ?
C2 C1 O1 114.2(2) . . ?
C2 C1 C6 122.5(3) . . ?
C6 C1 O1 123.3(2) . . ?
C1 C2 H2 120.7 . . ?
C1 C2 C3 118.6(3) . . ?
C3 C2 H2 120.7 . . ?
C2 C3 H3 119.7 . . ?
C4 C3 C2 120.6(3) . . ?
C4 C3 H3 119.7 . . ?
C3 C4 H4 120.3 . . ?
C3 C4 C5 119.4(3) . . ?
C5 C4 H4 120.3 . . ?
C4 C5 H5 119.5 . . ?
C6 C5 C4 120.9(3) . . ?
C6 C5 H5 119.5 . . ?
C1 C6 C5 118.0(3) . . ?
C1 C6 H6 121.0 . . ?
C5 C6 H6 121.0 . . ?
C8 C7 N1 122.3(3) . . ?
C12 C7 N1 117.4(3) . . ?
C12 C7 C8 120.3(3) . . ?
C7 C8 H8 121.1 . . ?
C9 C8 C7 117.8(3) . . ?
C9 C8 H8 121.1 . . ?
C8 C9 Cl1 118.7(2) . . ?
C10 C9 Cl1 118.6(2) . . ?
C10 C9 C8 122.7(3) . . ?
C9 C10 H10 120.9 . . ?
C9 C10 C11 118.2(3) . . ?
C11 C10 H10 120.9 . . ?
C10 C11 H11 119.6 . . ?
C12 C11 C10 120.9(3) . . ?
C12 C11 H11 119.6 . . ?
C7 C12 H12 120.0 . . ?
C11 C12 C7 120.1(3) . . ?
C11 C12 H12 120.0 . . ?
C14 C13 O2 118.3(3) . . ?
C18 C13 O2 119.0(3) . . ?
C18 C13 C14 122.6(3) . . ?
C13 C14 H14 121.0 . . ?
C13 C14 C15 118.0(3) . . ?
C15 C14 H14 121.0 . . ?
C14 C15 H15 119.9 . . ?
C16 C15 C14 120.2(3) . . ?
C16 C15 H15 119.9 . . ?
C15 C16 H16 119.6 . . ?
C15 C16 C17 120.7(3) . . ?
C17 C16 H16 119.6 . . ?
C16 C17 H17 120.1 . . ?
C16 C17 C18 119.8(3) . . ?
C18 C17 H17 120.1 . . ?
C13 C18 C17 118.6(3) . . ?
C13 C18 H18 120.7 . . ?
C17 C18 H18 120.7 . . ?

loop_
_geom_bond_atom_site_label_1
_geom_bond_atom_site_label_2
_geom_bond_distance
_geom_bond_site_symmetry_2
_geom_bond_publ_flag
P1 O1 1.575(2) . ?
P1 O2 1.582(2) . ?
P1 O3 1.469(2) . ?
P1 N1 1.624(3) . ?
Cl1 C9 1.744(3) . ?
O1 C1 1.415(3) . ?
O2 C13 1.419(3) . ?
N1 C7 1.416(4) . ?
N1 H1 0.73(3) . ?
C1 C2 1.374(4) . ?
C1 C6 1.375(4) . ?
C2 H2 0.9500 . ?
C2 C3 1.392(4) . ?
C3 H3 0.9500 . ?
C3 C4 1.373(4) . ?
C4 H4 0.9500 . ?
C4 C5 1.392(4) . ?
C5 H5 0.9500 . ?
C5 C6 1.386(4) . ?
C6 H6 0.9500 . ?
C7 C8 1.394(4) . ?
C7 C12 1.390(4) . ?
C8 H8 0.9500 . ?
C8 C9 1.390(4) . ?
C9 C10 1.378(4) . ?
C10 H10 0.9500 . ?
C10 C11 1.386(4) . ?
C11 H11 0.9500 . ?
C11 C12 1.379(4) . ?
C12 H12 0.9500 . ?
C13 C14 1.388(4) . ?
C13 C18 1.361(4) . ?
C14 H14 0.9500 . ?
C14 C15 1.388(4) . ?
C15 H15 0.9500 . ?
C15 C16 1.375(5) . ?
C16 H16 0.9500 . ?
C16 C17 1.378(5) . ?
C17 H17 0.9500 . ?
C17 C18 1.395(5) . ?
C18 H18 0.9500 . ?

loop_
_geom_torsion_atom_site_label_1
_geom_torsion_atom_site_label_2
_geom_torsion_atom_site_label_3
_geom_torsion_atom_site_label_4
_geom_torsion
_geom_torsion_site_symmetry_1
_geom_torsion_site_symmetry_2
_geom_torsion_site_symmetry_3
_geom_torsion_site_symmetry_4
_geom_torsion_publ_flag
P1 O1 C1 C2 -158.9(2) . . . . ?
P1 O1 C1 C6 22.9(4) . . . . ?
P1 O2 C13 C14 83.7(3) . . . . ?
P1 O2 C13 C18 -100.5(3) . . . . ?
P1 N1 C7 C8 -0.4(4) . . . . ?
P1 N1 C7 C12 179.3(2) . . . . ?
Cl1 C9 C10 C11 -179.6(2) . . . . ?
O1 P1 O2 C13 174.1(2) . . . . ?
O1 P1 N1 C7 51.2(3) . . . . ?
O1 C1 C2 C3 -178.6(2) . . . . ?
O1 C1 C6 C5 178.1(3) . . . . ?
O2 P1 O1 C1 171.3(2) . . . . ?
O2 P1 N1 C7 -51.1(3) . . . . ?
O2 C13 C14 C15 174.5(3) . . . . ?
O2 C13 C18 C17 -173.8(3) . . . . ?
O3 P1 O1 C1 -67.2(2) . . . . ?
O3 P1 O2 C13 50.5(2) . . . . ?
O3 P1 N1 C7 -178.8(2) . . . . ?
N1 P1 O1 C1 59.0(2) . . . . ?
N1 P1 O2 C13 -74.9(2) . . . . ?
N1 C7 C8 C9 -178.6(3) . . . . ?
N1 C7 C12 C11 179.2(3) . . . . ?
C1 C2 C3 C4 0.6(4) . . . . ?
C2 C1 C6 C5 0.1(4) . . . . ?
C2 C3 C4 C5 -0.6(5) . . . . ?
C3 C4 C5 C6 0.2(5) . . . . ?
C4 C5 C6 C1 0.0(4) . . . . ?
C6 C1 C2 C3 -0.4(4) . . . . ?
C7 C8 C9 Cl1 178.6(2) . . . . ?
C7 C8 C9 C10 -1.3(4) . . . . ?
C8 C7 C12 C11 -1.0(4) . . . . ?
C8 C9 C10 C11 0.2(4) . . . . ?
C9 C10 C11 C12 0.4(4) . . . . ?
C10 C11 C12 C7 0.0(4) . . . . ?
C12 C7 C8 C9 1.7(4) . . . . ?
C13 C14 C15 C16 -0.6(5) . . . . ?
C14 C13 C18 C17 1.8(5) . . . . ?
C14 C15 C16 C17 1.6(5) . . . . ?
C15 C16 C17 C18 -0.9(5) . . . . ?
C16 C17 C18 C13 -0.8(5) . . . . ?
C18 C13 C14 C15 -1.2(4) . . . . ?

_cod_database_fobs_code 2108935
